data_9000071
loop_
_publ_author_name
'Evans, H. T.'
'Mrose, M. E.'

_publ_section_title
;
 A crystal chemical study of montroseite and paramontroseite.
;
_journal_name_full 'American Mineralogist'
_journal_page_first 861
_journal_page_last 875
_journal_volume 40
_journal_year 1955
_chemical_formula_structural VO2
_chemical_formula_sum 'O2 V'
_chemical_name_mineral Paramontroseite
_space_group_IT_number 62
_symmetry_space_group_name_Hall '-P 2c 2ab'
_symmetry_space_group_name_H-M 'P b n m'
_cell_angle_alpha 90
_cell_angle_beta 90
_cell_angle_gamma 90
_cell_length_a 4.89
_cell_length_b 9.39
_cell_length_c 2.93
_cell_formula_units_Z 4
_cell_volume 134.537
_database_code_amcsd 0000074
_exptl_crystal_density_diffrn 4.095
_cod_original_formula_sum 'V O2'
_cod_database_code 9000071

loop_
_space_group_symop_operation_xyz
x,y,z
x,y,1/2-z
-x,-y,1/2+z
1/2+x,1/2-y,1/2+z
1/2-x,1/2+y,1/2-z
1/2-x,1/2+y,z
1/2+x,1/2-y,-z
-x,-y,-z

loop_
_atom_site_label
_atom_site_fract_x
_atom_site_fract_y
_atom_site_fract_z
_atom_site_U_iso_or_equiv
V 0.08800 0.14300 0.25000 0.03065
O1 0.10600 -0.23500 0.25000 0.03065
O2 -0.22700 -0.01300 0.25000 0.03065

loop_
_cod_related_entry_id
_cod_related_entry_database
_cod_related_entry_code
1 ChemSpider 7969460
2 AMCSD 0000074
